data_4025434
loop_
_publ_author_name
'Guijie Li'
'Yuanhong Liu'

_publ_section_title
;
 Gold-Catalyzed Intramolecular Indole/Alkyne Cyclization Cascades through
 a Heterolytic Fragmentation: 1,5-Indole Migration and Allenylation
;
_journal_name_full 'Journal of Organic Chemistry'
_journal_page_first 3526
_journal_page_last 3528
_journal_paper_doi 10.1021/jo1005125
_journal_volume 75
_journal_year 2010
_chemical_formula_sum 'C35 H29 N O2'
_chemical_formula_weight 495.59
_chemical_name_systematic
; 
 ? 
;
_space_group_IT_number 14
_symmetry_cell_setting monoclinic
_symmetry_space_group_name_Hall '-P 2yn'
_symmetry_space_group_name_H-M 'P 1 21/n 1'
_atom_sites_solution_hydrogens geom
_atom_sites_solution_primary direct
_atom_sites_solution_secondary difmap
_audit_creation_method SHELXL-97
_cell_angle_alpha 90.00
_cell_angle_beta 103.799(2)
_cell_angle_gamma 90.00
_cell_formula_units_Z 4
_cell_length_a 9.7594(10)
_cell_length_b 18.7562(19)
_cell_length_c 15.1482(16)
_cell_measurement_reflns_used 1288
_cell_measurement_temperature 293(2)
_cell_measurement_theta_max 36.721
_cell_measurement_theta_min 5.151
_cell_volume 2692.8(5)
_computing_cell_refinement 'Bruker SMART'
_computing_data_collection 'Bruker SMART'
_computing_data_reduction 'Bruker SHELXTL'
_computing_molecular_graphics 'Bruker SHELXTL'
_computing_publication_material 'Bruker SHELXTL'
_computing_structure_refinement 'SHELXL-97 (Sheldrick, 1997)'
_computing_structure_solution 'SHELXS-97 (Sheldrick, 1990)'
_diffrn_ambient_temperature 293(2)
_diffrn_measured_fraction_theta_full 0.999
_diffrn_measured_fraction_theta_max 0.999
_diffrn_measurement_device_type 'CCD area detector'
_diffrn_measurement_method 'phi and omega scans'
_diffrn_radiation_monochromator graphite
_diffrn_radiation_source 'fine-focus sealed tube'
_diffrn_radiation_type MoK\a
_diffrn_radiation_wavelength 0.71073
_diffrn_reflns_av_R_equivalents 0.0734
_diffrn_reflns_av_sigmaI/netI 0.1147
_diffrn_reflns_limit_h_max 11
_diffrn_reflns_limit_h_min -11
_diffrn_reflns_limit_k_max 21
_diffrn_reflns_limit_k_min -22
_diffrn_reflns_limit_l_max 16
_diffrn_reflns_limit_l_min -18
_diffrn_reflns_number 14123
_diffrn_reflns_theta_full 25.50
_diffrn_reflns_theta_max 25.50
_diffrn_reflns_theta_min 1.76
_exptl_absorpt_coefficient_mu 0.075
_exptl_absorpt_correction_T_max 1.0000
_exptl_absorpt_correction_T_min 0.7778
_exptl_absorpt_correction_type empirical
_exptl_absorpt_process_details sadabs
_exptl_crystal_colour colorless
_exptl_crystal_density_diffrn 1.222
_exptl_crystal_density_method 'not measured'
_exptl_crystal_description prismatic
_exptl_crystal_F_000 1048
_exptl_crystal_size_max 0.308
_exptl_crystal_size_mid 0.256
_exptl_crystal_size_min 0.169
_refine_diff_density_max 0.131
_refine_diff_density_min -0.130
_refine_diff_density_rms 0.030
_refine_ls_extinction_method none
_refine_ls_goodness_of_fit_ref 0.946
_refine_ls_hydrogen_treatment constr
_refine_ls_matrix_type full
_refine_ls_number_parameters 344
_refine_ls_number_reflns 5004
_refine_ls_number_restraints 0
_refine_ls_restrained_S_all 0.946
_refine_ls_R_factor_all 0.1133
_refine_ls_R_factor_gt 0.0468
_refine_ls_shift/su_max 0.041
_refine_ls_shift/su_mean 0.002
_refine_ls_structure_factor_coef Fsqd
_refine_ls_weighting_details
; calc 
 [0.00000+1.00000exp(3.00(sin\q/\l)^2^)]/ 
   [\s^2^(Fo^2^)+0.0000+0.0000*P+(0.0221P)^2^+0.0000sin\q/\l] 
 where P = 0.33333Fo^2^ + 0.66667Fc^2^ 
;
_refine_ls_weighting_scheme calc
_refine_ls_wR_factor_gt 0.0819
_refine_ls_wR_factor_ref 0.1011
_reflns_number_gt 2187
_reflns_number_total 5004
_reflns_threshold_expression >2sigma(I)
_cod_data_source_file jo1005125_si_003.cif
_cod_data_source_block cd29308
_cod_depositor_comments
;
The following automatic conversions were performed:

'_symmetry_cell_setting' value 'Monoclinic' changed to 'monoclinic'
according to the built-in table from CIF Core dictionary named
'cif_core.dic' version 2.4.1 from 2010-06-29.

Automatic conversion script
Id: cif_fix_values 1646 2011-03-28 12:23:43Z adriana 
;
_cod_database_code 4025434

loop_
_symmetry_equiv_pos_as_xyz
'x, y, z'
'-x+1/2, y+1/2, -z+1/2'
'-x, -y, -z'
'x-1/2, -y-1/2, z-1/2'

loop_
_atom_site_label
_atom_site_type_symbol
_atom_site_fract_x
_atom_site_fract_y
_atom_site_fract_z
_atom_site_U_iso_or_equiv
_atom_site_adp_type
_atom_site_occupancy
_atom_site_symmetry_multiplicity
_atom_site_calc_flag
_atom_site_refinement_flags
_atom_site_disorder_assembly
_atom_site_disorder_group
N1 N 0.3606(2) 0.00567(10) 0.24326(14) 0.0553(6) Uani 1 1 d . . .
O1 O -0.26883(19) 0.04540(9) 0.39587(13) 0.0725(6) Uani 1 1 d . . .
O2 O 0.6707(2) 0.23531(10) 0.65684(13) 0.0844(6) Uani 1 1 d . . .
C1 C 0.2129(3) 0.11550(12) 0.39713(16) 0.0449(6) Uani 1 1 d . . .
C2 C 0.0847(3) 0.13229(12) 0.40476(15) 0.0483(6) Uani 1 1 d . . .
C3 C -0.0379(2) 0.14893(12) 0.42173(15) 0.0435(6) Uani 1 1 d . . .
C4 C -0.0843(2) 0.10944(12) 0.49543(15) 0.0454(6) Uani 1 1 d . . .
C5 C -0.0672(3) 0.14589(14) 0.58687(16) 0.0625(7) Uani 1 1 d . . .
H5A H -0.0271 0.1935 0.5936 0.075 Uiso 1 1 calc R . .
H5B H -0.1392 0.1375 0.6201 0.075 Uiso 1 1 calc R . .
C6 C 0.0266(3) 0.08633(14) 0.57848(16) 0.0621(8) Uani 1 1 d . . .
H6A H 0.0122 0.0414 0.6066 0.075 Uiso 1 1 calc R . .
H6B H 0.1243 0.0974 0.5802 0.075 Uiso 1 1 calc R . .
C7 C -0.2036(3) 0.06053(13) 0.47137(19) 0.0602(7) Uani 1 1 d . . .
H7 H -0.2320 0.0388 0.5193 0.072 Uiso 1 1 calc R . .
C8 C 0.2407(3) 0.06660(12) 0.32868(15) 0.0431(6) Uani 1 1 d . . .
C9 C 0.3711(3) 0.05076(12) 0.31568(16) 0.0493(6) Uani 1 1 d . . .
H9 H 0.4556 0.0682 0.3512 0.059 Uiso 1 1 calc R . .
C10 C 0.2200(3) -0.00682(12) 0.20531(17) 0.0513(7) Uani 1 1 d . . .
C11 C 0.1421(3) 0.03030(12) 0.25753(16) 0.0472(6) Uani 1 1 d . . .
C12 C -0.0058(3) 0.02772(13) 0.23025(18) 0.0599(7) Uani 1 1 d . . .
H12 H -0.0606 0.0519 0.2630 0.072 Uiso 1 1 calc R . .
C13 C -0.0685(3) -0.01122(15) 0.1542(2) 0.0760(9) Uani 1 1 d . . .
H13 H -0.1664 -0.0127 0.1353 0.091 Uiso 1 1 calc R . .
C14 C 0.0117(4) -0.04826(16) 0.1055(2) 0.0815(10) Uani 1 1 d . . .
H14 H -0.0339 -0.0747 0.0551 0.098 Uiso 1 1 calc R . .
C15 C 0.1566(3) -0.04712(14) 0.12933(19) 0.0701(8) Uani 1 1 d . . .
H15 H 0.2099 -0.0721 0.0963 0.084 Uiso 1 1 calc R . .
C16 C 0.4787(3) -0.01060(13) 0.20217(18) 0.0618(8) Uani 1 1 d . . .
H16A H 0.4575 -0.0538 0.1664 0.074 Uiso 1 1 calc R . .
H16B H 0.5626 -0.0194 0.2501 0.074 Uiso 1 1 calc R . .
C17 C 0.5084(3) 0.04884(14) 0.14210(17) 0.0542(7) Uani 1 1 d . . .
C18 C 0.4243(3) 0.05969(15) 0.05584(19) 0.0684(8) Uani 1 1 d . . .
H18 H 0.3484 0.0294 0.0337 0.082 Uiso 1 1 calc R . .
C19 C 0.4515(4) 0.11476(17) 0.00201(19) 0.0775(9) Uani 1 1 d . . .
H19 H 0.3933 0.1219 -0.0556 0.093 Uiso 1 1 calc R . .
C20 C 0.5642(4) 0.15887(16) 0.0335(2) 0.0829(10) Uani 1 1 d . . .
H20 H 0.5843 0.1953 -0.0031 0.100 Uiso 1 1 calc R . .
C21 C 0.6463(4) 0.14918(17) 0.1181(2) 0.0958(11) Uani 1 1 d . . .
H21 H 0.7225 0.1794 0.1399 0.115 Uiso 1 1 calc R . .
C22 C 0.6178(3) 0.09477(17) 0.1725(2) 0.0789(9) Uani 1 1 d . . .
H22 H 0.6743 0.0893 0.2309 0.095 Uiso 1 1 calc R . .
C23 C 0.3351(2) 0.14904(12) 0.46276(16) 0.0447(6) Uani 1 1 d . . .
C24 C 0.3575(3) 0.22161(13) 0.46527(18) 0.0612(8) Uani 1 1 d . . .
H24 H 0.2968 0.2505 0.4236 0.073 Uiso 1 1 calc R . .
C25 C 0.4682(3) 0.25281(14) 0.5284(2) 0.0700(8) Uani 1 1 d . . .
H25 H 0.4813 0.3019 0.5286 0.084 Uiso 1 1 calc R . .
C26 C 0.5577(3) 0.21099(15) 0.59025(18) 0.0569(7) Uani 1 1 d . . .
C27 C 0.5372(3) 0.13805(13) 0.58964(16) 0.0544(7) Uani 1 1 d . . .
H27 H 0.5977 0.1093 0.6316 0.065 Uiso 1 1 calc R . .
C28 C 0.4274(3) 0.10825(12) 0.52688(16) 0.0509(7) Uani 1 1 d . . .
H28 H 0.4143 0.0591 0.5273 0.061 Uiso 1 1 calc R . .
C29 C -0.1276(3) 0.20686(12) 0.37251(15) 0.0458(6) Uani 1 1 d . . .
C30 C -0.2572(3) 0.22354(13) 0.39025(17) 0.0573(7) Uani 1 1 d . . .
H30 H -0.2891 0.1974 0.4336 0.069 Uiso 1 1 calc R . .
C31 C -0.3393(3) 0.27822(14) 0.34468(19) 0.0693(8) Uani 1 1 d . . .
H31 H -0.4264 0.2881 0.3569 0.083 Uiso 1 1 calc R . .
C32 C -0.2935(3) 0.31787(15) 0.28188(19) 0.0709(9) Uani 1 1 d . . .
H32 H -0.3478 0.3555 0.2526 0.085 Uiso 1 1 calc R . .
C33 C -0.1676(3) 0.30206(14) 0.26228(18) 0.0702(9) Uani 1 1 d . . .
H33 H -0.1372 0.3283 0.2184 0.084 Uiso 1 1 calc R . .
C34 C -0.0849(3) 0.24726(13) 0.30721(16) 0.0574(7) Uani 1 1 d . . .
H34 H 0.0010 0.2373 0.2934 0.069 Uiso 1 1 calc R . .
C35 C 0.7129(4) 0.30675(16) 0.6499(2) 0.1218(15) Uani 1 1 d . . .
H35A H 0.7362 0.3137 0.5924 0.183 Uiso 1 1 calc R . .
H35B H 0.7939 0.3169 0.6982 0.183 Uiso 1 1 calc R . .
H35C H 0.6371 0.3381 0.6544 0.183 Uiso 1 1 calc R . .

loop_
_atom_site_aniso_label
_atom_site_aniso_U_11
_atom_site_aniso_U_22
_atom_site_aniso_U_33
_atom_site_aniso_U_23
_atom_site_aniso_U_13
_atom_site_aniso_U_12
N1 0.0537(15) 0.0613(14) 0.0552(14) 0.0017(11) 0.0215(11) 0.0093(12)
O1 0.0593(13) 0.0798(13) 0.0709(14) 0.0022(11) 0.0006(11) -0.0123(11)
O2 0.0729(15) 0.0891(15) 0.0916(15) -0.0368(12) 0.0206(12) -0.0274(12)
C1 0.0376(15) 0.0471(14) 0.0527(15) 0.0088(12) 0.0158(12) 0.0044(12)
C2 0.0460(17) 0.0497(15) 0.0489(15) 0.0026(12) 0.0108(13) -0.0013(13)
C3 0.0357(15) 0.0486(15) 0.0467(14) -0.0019(12) 0.0108(12) 0.0003(12)
C4 0.0396(15) 0.0520(15) 0.0437(14) 0.0019(12) 0.0078(12) 0.0000(12)
C5 0.0594(19) 0.0777(19) 0.0530(16) -0.0034(14) 0.0188(14) -0.0006(16)
C6 0.0550(19) 0.0752(19) 0.0546(17) 0.0074(14) 0.0100(14) 0.0069(15)
C7 0.0511(19) 0.0650(18) 0.0664(19) 0.0107(15) 0.0177(15) 0.0003(15)
C8 0.0403(15) 0.0450(14) 0.0469(15) 0.0093(12) 0.0162(12) 0.0041(12)
C9 0.0475(17) 0.0520(15) 0.0487(15) 0.0022(13) 0.0117(13) 0.0040(13)
C10 0.0519(18) 0.0484(15) 0.0559(17) 0.0047(13) 0.0171(14) 0.0031(14)
C11 0.0460(17) 0.0469(14) 0.0494(15) 0.0113(12) 0.0127(13) -0.0017(13)
C12 0.0540(19) 0.0639(18) 0.0638(18) 0.0036(14) 0.0179(15) -0.0059(14)
C13 0.061(2) 0.087(2) 0.079(2) -0.0052(18) 0.0125(18) -0.0200(18)
C14 0.088(3) 0.080(2) 0.074(2) -0.0190(17) 0.015(2) -0.024(2)
C15 0.079(2) 0.0662(19) 0.068(2) -0.0154(15) 0.0236(17) -0.0071(17)
C16 0.0605(19) 0.0666(18) 0.0616(17) -0.0003(14) 0.0214(14) 0.0203(15)
C17 0.0561(19) 0.0615(17) 0.0489(16) -0.0047(13) 0.0201(14) 0.0174(15)
C18 0.069(2) 0.076(2) 0.0593(18) -0.0042(16) 0.0137(16) 0.0032(17)
C19 0.087(3) 0.089(2) 0.0575(19) 0.0117(17) 0.0184(18) 0.020(2)
C20 0.095(3) 0.072(2) 0.087(3) 0.0123(19) 0.033(2) 0.009(2)
C21 0.095(3) 0.097(3) 0.089(3) 0.006(2) 0.009(2) -0.027(2)
C22 0.072(2) 0.097(2) 0.062(2) 0.0072(18) 0.0037(17) -0.0068(19)
C23 0.0381(15) 0.0472(15) 0.0538(15) 0.0011(12) 0.0210(12) 0.0013(12)
C24 0.0577(19) 0.0475(16) 0.081(2) 0.0058(14) 0.0225(16) 0.0036(14)
C25 0.070(2) 0.0429(16) 0.103(2) -0.0091(16) 0.0312(18) -0.0098(15)
C26 0.0509(18) 0.0631(18) 0.0635(18) -0.0185(15) 0.0271(14) -0.0112(15)
C27 0.0476(17) 0.0582(17) 0.0576(16) -0.0017(13) 0.0128(13) -0.0051(14)
C28 0.0503(17) 0.0450(14) 0.0594(17) 0.0013(12) 0.0168(14) -0.0076(13)
C29 0.0441(16) 0.0490(15) 0.0445(14) -0.0021(12) 0.0106(12) 0.0027(12)
C30 0.0482(18) 0.0661(17) 0.0608(17) 0.0109(14) 0.0194(14) 0.0110(14)
C31 0.0543(19) 0.079(2) 0.074(2) 0.0082(17) 0.0134(16) 0.0236(16)
C32 0.084(3) 0.0675(19) 0.0557(19) 0.0072(15) 0.0057(17) 0.0247(18)
C33 0.094(3) 0.0639(19) 0.0557(18) 0.0161(14) 0.0237(17) 0.0065(18)
C34 0.0607(19) 0.0601(17) 0.0555(16) 0.0037(14) 0.0218(14) 0.0036(15)
C35 0.125(3) 0.091(3) 0.153(4) -0.059(2) 0.042(3) -0.052(2)

loop_
_atom_type_symbol
_atom_type_description
_atom_type_scat_dispersion_real
_atom_type_scat_dispersion_imag
_atom_type_scat_source
C C 0.0033 0.0016 'International Tables Vol C Tables 4.2.6.8 and 6.1.1.4'
H H 0.0000 0.0000 'International Tables Vol C Tables 4.2.6.8 and 6.1.1.4'
N N 0.0061 0.0033 'International Tables Vol C Tables 4.2.6.8 and 6.1.1.4'
O O 0.0106 0.0060 'International Tables Vol C Tables 4.2.6.8 and 6.1.1.4'

loop_
_geom_angle_atom_site_label_1
_geom_angle_atom_site_label_2
_geom_angle_atom_site_label_3
_geom_angle
_geom_angle_site_symmetry_1
_geom_angle_site_symmetry_3
_geom_angle_publ_flag
C9 N1 C10 108.5(2) . . ?
C9 N1 C16 123.5(2) . . ?
C10 N1 C16 126.4(2) . . ?
C26 O2 C35 117.0(2) . . ?
C2 C1 C8 123.6(2) . . ?
C2 C1 C23 117.6(2) . . ?
C8 C1 C23 118.9(2) . . ?
C3 C2 C1 174.0(3) . . ?
C2 C3 C29 122.0(2) . . ?
C2 C3 C4 118.6(2) . . ?
C29 C3 C4 119.4(2) . . ?
C7 C4 C3 119.4(2) . . ?
C7 C4 C6 113.4(2) . . ?
C3 C4 C6 118.5(2) . . ?
C7 C4 C5 114.8(2) . . ?
C3 C4 C5 118.1(2) . . ?
C6 C4 C5 57.95(14) . . ?
C6 C5 C4 60.90(16) . . ?
C6 C5 H5A 117.7 . . ?
C4 C5 H5A 117.7 . . ?
C6 C5 H5B 117.7 . . ?
C4 C5 H5B 117.7 . . ?
H5A C5 H5B 114.8 . . ?
C5 C6 C4 61.14(15) . . ?
C5 C6 H6A 117.7 . . ?
C4 C6 H6A 117.7 . . ?
C5 C6 H6B 117.7 . . ?
C4 C6 H6B 117.7 . . ?
H6A C6 H6B 114.8 . . ?
O1 C7 C4 126.6(3) . . ?
O1 C7 H7 116.7 . . ?
C4 C7 H7 116.7 . . ?
C9 C8 C11 105.7(2) . . ?
C9 C8 C1 125.3(2) . . ?
C11 C8 C1 128.9(2) . . ?
C8 C9 N1 110.8(2) . . ?
C8 C9 H9 124.6 . . ?
N1 C9 H9 124.6 . . ?
N1 C10 C15 129.8(3) . . ?
N1 C10 C11 107.5(2) . . ?
C15 C10 C11 122.7(3) . . ?
C12 C11 C10 118.3(2) . . ?
C12 C11 C8 134.1(3) . . ?
C10 C11 C8 107.6(2) . . ?
C13 C12 C11 119.0(3) . . ?
C13 C12 H12 120.5 . . ?
C11 C12 H12 120.5 . . ?
C12 C13 C14 121.1(3) . . ?
C12 C13 H13 119.4 . . ?
C14 C13 H13 119.4 . . ?
C15 C14 C13 122.0(3) . . ?
C15 C14 H14 119.0 . . ?
C13 C14 H14 119.0 . . ?
C14 C15 C10 116.9(3) . . ?
C14 C15 H15 121.5 . . ?
C10 C15 H15 121.5 . . ?
N1 C16 C17 112.7(2) . . ?
N1 C16 H16A 109.1 . . ?
C17 C16 H16A 109.1 . . ?
N1 C16 H16B 109.1 . . ?
C17 C16 H16B 109.1 . . ?
H16A C16 H16B 107.8 . . ?
C22 C17 C18 117.8(3) . . ?
C22 C17 C16 120.7(2) . . ?
C18 C17 C16 121.5(3) . . ?
C19 C18 C17 121.0(3) . . ?
C19 C18 H18 119.5 . . ?
C17 C18 H18 119.5 . . ?
C20 C19 C18 119.9(3) . . ?
C20 C19 H19 120.1 . . ?
C18 C19 H19 120.1 . . ?
C21 C20 C19 119.6(3) . . ?
C21 C20 H20 120.2 . . ?
C19 C20 H20 120.2 . . ?
C20 C21 C22 120.5(3) . . ?
C20 C21 H21 119.8 . . ?
C22 C21 H21 119.8 . . ?
C17 C22 C21 121.2(3) . . ?
C17 C22 H22 119.4 . . ?
C21 C22 H22 119.4 . . ?
C24 C23 C28 117.0(2) . . ?
C24 C23 C1 122.0(2) . . ?
C28 C23 C1 121.0(2) . . ?
C23 C24 C25 121.8(2) . . ?
C23 C24 H24 119.1 . . ?
C25 C24 H24 119.1 . . ?
C26 C25 C24 119.7(2) . . ?
C26 C25 H25 120.2 . . ?
C24 C25 H25 120.2 . . ?
C25 C26 C27 119.7(2) . . ?
C25 C26 O2 125.4(3) . . ?
C27 C26 O2 114.9(2) . . ?
C28 C27 C26 119.7(2) . . ?
C28 C27 H27 120.1 . . ?
C26 C27 H27 120.1 . . ?
C27 C28 C23 122.0(2) . . ?
C27 C28 H28 119.0 . . ?
C23 C28 H28 119.0 . . ?
C34 C29 C30 117.2(2) . . ?
C34 C29 C3 121.2(2) . . ?
C30 C29 C3 121.6(2) . . ?
C31 C30 C29 121.1(3) . . ?
C31 C30 H30 119.4 . . ?
C29 C30 H30 119.4 . . ?
C32 C31 C30 120.4(3) . . ?
C32 C31 H31 119.8 . . ?
C30 C31 H31 119.8 . . ?
C33 C32 C31 119.7(3) . . ?
C33 C32 H32 120.1 . . ?
C31 C32 H32 120.1 . . ?
C32 C33 C34 120.3(3) . . ?
C32 C33 H33 119.8 . . ?
C34 C33 H33 119.8 . . ?
C33 C34 C29 121.2(3) . . ?
C33 C34 H34 119.4 . . ?
C29 C34 H34 119.4 . . ?
O2 C35 H35A 109.5 . . ?
O2 C35 H35B 109.5 . . ?
H35A C35 H35B 109.5 . . ?
O2 C35 H35C 109.5 . . ?
H35A C35 H35C 109.5 . . ?
H35B C35 H35C 109.5 . . ?

loop_
_geom_bond_atom_site_label_1
_geom_bond_atom_site_label_2
_geom_bond_distance
_geom_bond_site_symmetry_2
_geom_bond_publ_flag
N1 C9 1.369(3) . ?
N1 C10 1.375(3) . ?
N1 C16 1.466(3) . ?
O1 C7 1.203(3) . ?
O2 C26 1.382(3) . ?
O2 C35 1.413(3) . ?
C1 C2 1.322(3) . ?
C1 C8 1.458(3) . ?
C1 C23 1.497(3) . ?
C2 C3 1.319(3) . ?
C3 C29 1.481(3) . ?
C3 C4 1.498(3) . ?
C4 C7 1.458(3) . ?
C4 C6 1.514(3) . ?
C4 C5 1.518(3) . ?
C5 C6 1.469(3) . ?
C5 H5A 0.9700 . ?
C5 H5B 0.9700 . ?
C6 H6A 0.9700 . ?
C6 H6B 0.9700 . ?
C7 H7 0.9300 . ?
C8 C9 1.366(3) . ?
C8 C11 1.434(3) . ?
C9 H9 0.9300 . ?
C10 C15 1.393(3) . ?
C10 C11 1.406(3) . ?
C11 C12 1.404(3) . ?
C12 C13 1.378(3) . ?
C12 H12 0.9300 . ?
C13 C14 1.385(4) . ?
C13 H13 0.9300 . ?
C14 C15 1.374(4) . ?
C14 H14 0.9300 . ?
C15 H15 0.9300 . ?
C16 C17 1.510(3) . ?
C16 H16A 0.9700 . ?
C16 H16B 0.9700 . ?
C17 C22 1.364(3) . ?
C17 C18 1.382(3) . ?
C18 C19 1.380(4) . ?
C18 H18 0.9300 . ?
C19 C20 1.368(4) . ?
C19 H19 0.9300 . ?
C20 C21 1.352(4) . ?
C20 H20 0.9300 . ?
C21 C22 1.381(4) . ?
C21 H21 0.9300 . ?
C22 H22 0.9300 . ?
C23 C24 1.378(3) . ?
C23 C28 1.387(3) . ?
C24 C25 1.390(3) . ?
C24 H24 0.9300 . ?
C25 C26 1.366(3) . ?
C25 H25 0.9300 . ?
C26 C27 1.382(3) . ?
C27 C28 1.371(3) . ?
C27 H27 0.9300 . ?
C28 H28 0.9300 . ?
C29 C34 1.387(3) . ?
C29 C30 1.389(3) . ?
C30 C31 1.381(3) . ?
C30 H30 0.9300 . ?
C31 C32 1.364(4) . ?
C31 H31 0.9300 . ?
C32 C33 1.364(4) . ?
C32 H32 0.9300 . ?
C33 C34 1.382(3) . ?
C33 H33 0.9300 . ?
C34 H34 0.9300 . ?
C35 H35A 0.9600 . ?
C35 H35B 0.9600 . ?
C35 H35C 0.9600 . ?

loop_
_geom_hbond_atom_site_label_D
_geom_hbond_atom_site_label_H
_geom_hbond_atom_site_label_A
_geom_hbond_distance_DH
_geom_hbond_distance_HA
_geom_hbond_distance_DA
_geom_hbond_angle_DHA
_geom_hbond_site_symmetry_A
C22 H22 O1 0.93 2.56 3.427(3) 154.8 1_655

loop_
_geom_torsion_atom_site_label_1
_geom_torsion_atom_site_label_2
_geom_torsion_atom_site_label_3
_geom_torsion_atom_site_label_4
_geom_torsion
_geom_torsion_site_symmetry_1
_geom_torsion_site_symmetry_2
_geom_torsion_site_symmetry_3
_geom_torsion_site_symmetry_4
_geom_torsion_publ_flag
C8 C1 C2 C3 142(2) . . . . ?
C23 C1 C2 C3 -38(3) . . . . ?
C1 C2 C3 C29 134(2) . . . . ?
C1 C2 C3 C4 -44(3) . . . . ?
C2 C3 C4 C7 -111.0(3) . . . . ?
C29 C3 C4 C7 71.1(3) . . . . ?
C2 C3 C4 C6 34.5(3) . . . . ?
C29 C3 C4 C6 -143.3(2) . . . . ?
C2 C3 C4 C5 101.3(3) . . . . ?
C29 C3 C4 C5 -76.6(3) . . . . ?
C7 C4 C5 C6 103.1(2) . . . . ?
C3 C4 C5 C6 -107.7(3) . . . . ?
C7 C4 C6 C5 -105.5(3) . . . . ?
C3 C4 C6 C5 107.0(2) . . . . ?
C3 C4 C7 O1 3.1(4) . . . . ?
C6 C4 C7 O1 -144.1(3) . . . . ?
C5 C4 C7 O1 151.8(3) . . . . ?
C2 C1 C8 C9 176.5(2) . . . . ?
C23 C1 C8 C9 -3.4(3) . . . . ?
C2 C1 C8 C11 2.2(4) . . . . ?
C23 C1 C8 C11 -177.7(2) . . . . ?
C11 C8 C9 N1 -1.7(3) . . . . ?
C1 C8 C9 N1 -177.1(2) . . . . ?
C10 N1 C9 C8 2.1(3) . . . . ?
C16 N1 C9 C8 168.5(2) . . . . ?
C9 N1 C10 C15 177.9(3) . . . . ?
C16 N1 C10 C15 12.0(4) . . . . ?
C9 N1 C10 C11 -1.5(3) . . . . ?
C16 N1 C10 C11 -167.4(2) . . . . ?
N1 C10 C11 C12 177.9(2) . . . . ?
C15 C10 C11 C12 -1.5(4) . . . . ?
N1 C10 C11 C8 0.5(3) . . . . ?
C15 C10 C11 C8 -179.0(2) . . . . ?
C9 C8 C11 C12 -176.1(3) . . . . ?
C1 C8 C11 C12 -1.0(4) . . . . ?
C9 C8 C11 C10 0.7(3) . . . . ?
C1 C8 C11 C10 175.9(2) . . . . ?
C10 C11 C12 C13 0.4(4) . . . . ?
C8 C11 C12 C13 177.1(3) . . . . ?
C11 C12 C13 C14 0.8(4) . . . . ?
C12 C13 C14 C15 -1.1(5) . . . . ?
C13 C14 C15 C10 0.0(5) . . . . ?
N1 C10 C15 C14 -178.1(3) . . . . ?
C11 C10 C15 C14 1.3(4) . . . . ?
C9 N1 C16 C17 -76.9(3) . . . . ?
C10 N1 C16 C17 87.0(3) . . . . ?
N1 C16 C17 C22 101.6(3) . . . . ?
N1 C16 C17 C18 -76.8(3) . . . . ?
C22 C17 C18 C19 0.7(4) . . . . ?
C16 C17 C18 C19 179.2(3) . . . . ?
C17 C18 C19 C20 0.9(5) . . . . ?
C18 C19 C20 C21 -1.6(5) . . . . ?
C19 C20 C21 C22 0.6(5) . . . . ?
C18 C17 C22 C21 -1.7(5) . . . . ?
C16 C17 C22 C21 179.8(3) . . . . ?
C20 C21 C22 C17 1.1(5) . . . . ?
C2 C1 C23 C24 -63.5(3) . . . . ?
C8 C1 C23 C24 116.4(3) . . . . ?
C2 C1 C23 C28 113.4(3) . . . . ?
C8 C1 C23 C28 -66.7(3) . . . . ?
C28 C23 C24 C25 0.7(4) . . . . ?
C1 C23 C24 C25 177.7(3) . . . . ?
C23 C24 C25 C26 -0.2(4) . . . . ?
C24 C25 C26 C27 -0.2(4) . . . . ?
C24 C25 C26 O2 -179.4(3) . . . . ?
C35 O2 C26 C25 -12.5(4) . . . . ?
C35 O2 C26 C27 168.2(3) . . . . ?
C25 C26 C27 C28 0.1(4) . . . . ?
O2 C26 C27 C28 179.4(2) . . . . ?
C26 C27 C28 C23 0.3(4) . . . . ?
C24 C23 C28 C27 -0.7(4) . . . . ?
C1 C23 C28 C27 -177.8(2) . . . . ?
C2 C3 C29 C34 -1.3(3) . . . . ?
C4 C3 C29 C34 176.5(2) . . . . ?
C2 C3 C29 C30 179.4(2) . . . . ?
C4 C3 C29 C30 -2.8(3) . . . . ?
C34 C29 C30 C31 -0.1(4) . . . . ?
C3 C29 C30 C31 179.2(2) . . . . ?
C29 C30 C31 C32 -1.0(4) . . . . ?
C30 C31 C32 C33 1.8(4) . . . . ?
C31 C32 C33 C34 -1.5(4) . . . . ?
C32 C33 C34 C29 0.4(4) . . . . ?
C30 C29 C34 C33 0.4(4) . . . . ?
C3 C29 C34 C33 -179.0(2) . . . . ?

loop_
_cod_related_entry_id
_cod_related_entry_database
_cod_related_entry_code
1 ChemSpider 30659206
